data_7240332
loop_
_publ_author_name
'Ahmed, Muhammad Naeem'
'Ansar, Khawaja Yasin'
'Aziz, Shahid'
'Khan, Saba'
'Tahir, Muhammad Nawaz'
'Gil, Diego M.'
'Frontera, Antonio'

_publ_section_title
;
 Relevant \p--hole tetrel bonding interactions in ethyl
 2-triazolyl-2-oxo-acetate derivatives: Hirshfeld surface analysis and DFT
 calculations
;
_journal_name_full CrystEngComm
_journal_paper_doi 10.1039/D0CE00335B
_journal_year 2020
_chemical_formula_iupac 'C20 H19 N3 O3'
_chemical_formula_moiety 'C20 H19 N3 O3'
_chemical_formula_sum 'C20 H19 N3 O3'
_chemical_formula_weight 349.38
_chemical_name_systematic
;
Ethyl 2-(1-(4-methylbenzyl)-4-phenyl-1H-1,2,3-triazol-5-yl)-2-oxoacetate
;
_space_group_crystal_system monoclinic
_space_group_IT_number 14
_space_group_name_Hall '-P 2ybc'
_space_group_name_H-M_alt 'P 1 21/c 1'
_atom_sites_solution_hydrogens geom
_atom_sites_solution_primary direct
_atom_sites_solution_secondary difmap
_audit_creation_method SHELXL-2018/3
_audit_update_record
;
2019-12-30 deposited with the CCDC.	2020-04-17 downloaded from the CCDC.
;
_cell_angle_alpha 90
_cell_angle_beta 99.877(2)
_cell_angle_gamma 90
_cell_formula_units_Z 4
_cell_length_a 8.2517(3)
_cell_length_b 17.9945(9)
_cell_length_c 12.2748(6)
_cell_measurement_reflns_used 2801
_cell_measurement_temperature 296(2)
_cell_measurement_theta_max 27.465
_cell_measurement_theta_min 2.029
_cell_volume 1795.61(14)
_computing_cell_refinement 'SAINT (Bruker, 2007)'
_computing_data_collection 'APEX2 (Bruker, 2007)'
_computing_data_reduction 'SAINT (Bruker, 2007)'
_computing_molecular_graphics 'ORTEP-3 for Windows (Farrugia, 1997) and PLATON (Spek, 2009)'
_computing_publication_material
;
WinGX (Farrugia, 1999) and PLATON (Spek, 2009)
;
_computing_structure_refinement 'SHELXL-2018/3  (Sheldrick, 2015)'
_computing_structure_solution 'SHELXS97 (Sheldrick, 2008)'
_diffrn_ambient_temperature 296(2)
_diffrn_detector_area_resol_mean 7.70
_diffrn_measured_fraction_theta_full 0.997
_diffrn_measured_fraction_theta_max 0.997
_diffrn_measurement_device_type 'Bruker Kappa APEXII CCD'
_diffrn_measurement_method \w
_diffrn_radiation_monochromator graphite
_diffrn_radiation_source 'fine-focus sealed tube'
_diffrn_radiation_type MoK\a
_diffrn_radiation_wavelength 0.71073
_diffrn_reflns_av_R_equivalents 0.0250
_diffrn_reflns_av_unetI/netI 0.0230
_diffrn_reflns_limit_h_max 9
_diffrn_reflns_limit_h_min -10
_diffrn_reflns_limit_k_max 23
_diffrn_reflns_limit_k_min -23
_diffrn_reflns_limit_l_max 15
_diffrn_reflns_limit_l_min -15
_diffrn_reflns_number 16244
_diffrn_reflns_theta_full 27.465
_diffrn_reflns_theta_max 27.465
_diffrn_reflns_theta_min 2.029
_diffrn_standards_number 0
_exptl_absorpt_coefficient_mu 0.089
_exptl_absorpt_correction_T_max 0.746
_exptl_absorpt_correction_T_min 0.670
_exptl_absorpt_correction_type multi-scan
_exptl_absorpt_process_details '(SADABS; Bruker, 2005)'
_exptl_crystal_colour colorless
_exptl_crystal_density_diffrn 1.292
_exptl_crystal_density_method 'not measured'
_exptl_crystal_description prism
_exptl_crystal_F_000 736
_exptl_crystal_size_max 0.40
_exptl_crystal_size_mid 0.30
_exptl_crystal_size_min 0.28
_refine_diff_density_max 0.263
_refine_diff_density_min -0.235
_refine_diff_density_rms 0.038
_refine_ls_extinction_method none
_refine_ls_goodness_of_fit_ref 1.044
_refine_ls_hydrogen_treatment constr
_refine_ls_matrix_type full
_refine_ls_number_parameters 237
_refine_ls_number_reflns 4114
_refine_ls_number_restraints 0
_refine_ls_restrained_S_all 1.044
_refine_ls_R_factor_all 0.0796
_refine_ls_R_factor_gt 0.0532
_refine_ls_shift/su_max 0.000
_refine_ls_shift/su_mean 0.000
_refine_ls_structure_factor_coef Fsqd
_refine_ls_weighting_details 'w=1/[\s^2^(Fo^2^)+(0.0766P)^2^+0.4720P] where P=(Fo^2^+2Fc^2^)/3'
_refine_ls_weighting_scheme calc
_refine_ls_wR_factor_gt 0.1483
_refine_ls_wR_factor_ref 0.1671
_reflns_number_gt 2801
_reflns_number_total 4114
_reflns_threshold_expression I>2\s(I)
_cod_data_source_file d0ce00335b2.cif
_cod_data_source_block DNAEEM
_cod_original_sg_symbol_H-M 'P 21/c'
_cod_database_code 7240332
_shelx_shelxl_version_number 2018/3
_shelx_space_group_comment
;
The symmetry employed for this shelxl refinement is uniquely defined
by the following loop, which should always be used as a source of
symmetry information in preference to the above space-group names.
They are only intended as comments.
;
_shelx_estimated_absorpt_t_min 0.925
_shelx_estimated_absorpt_t_max 0.970

loop_
_space_group_symop_operation_xyz
'x, y, z'
'-x, y+1/2, -z+1/2'
'-x, -y, -z'
'x, -y-1/2, z-1/2'

loop_
_atom_site_label
_atom_site_type_symbol
_atom_site_fract_x
_atom_site_fract_y
_atom_site_fract_z
_atom_site_U_iso_or_equiv
_atom_site_adp_type
_atom_site_occupancy
_atom_site_site_symmetry_order
_atom_site_calc_flag
_atom_site_refinement_flags_posn
_atom_site_refinement_flags_adp
_atom_site_refinement_flags_occupancy
_atom_site_disorder_assembly
_atom_site_disorder_group
O1 O 0.77274(16) 0.37923(7) 0.45265(12) 0.0593(4) Uani 1 1 d . . . . .
O2 O 0.6996(2) 0.49576(8) 0.48494(14) 0.0749(5) Uani 1 1 d . . . . .
O3 O 0.4675(2) 0.46585(8) 0.29288(13) 0.0721(4) Uani 1 1 d . . . . .
N1 N 0.3346(2) 0.23921(9) 0.41336(16) 0.0641(5) Uani 1 1 d . . . . .
N2 N 0.2636(2) 0.25488(10) 0.31187(16) 0.0681(5) Uani 1 1 d . . . . .
N3 N 0.31731(19) 0.32117(9) 0.28530(13) 0.0543(4) Uani 1 1 d . . . . .
C1 C 1.0207(4) 0.32365(18) 0.5357(3) 0.1181(12) Uani 1 1 d . . . . .
H1A H 1.043118 0.311098 0.463698 0.177 Uiso 1 1 calc R U . . .
H1B H 0.960417 0.283971 0.562465 0.177 Uiso 1 1 calc R U . . .
H1C H 1.122507 0.331075 0.585498 0.177 Uiso 1 1 calc R U . . .
C2 C 0.9264(3) 0.38971(14) 0.5288(2) 0.0835(8) Uani 1 1 d . . . . .
H2A H 0.987910 0.430174 0.503206 0.100 Uiso 1 1 calc R U . . .
H2B H 0.903649 0.402604 0.601375 0.100 Uiso 1 1 calc R U . . .
C3 C 0.6721(2) 0.43636(10) 0.44285(16) 0.0514(4) Uani 1 1 d . . . . .
C4 C 0.5138(2) 0.41935(10) 0.36271(15) 0.0498(4) Uani 1 1 d . . . . .
C5 C 0.4287(2) 0.34885(10) 0.37034(14) 0.0457(4) Uani 1 1 d . . . . .
C6 C 0.4375(2) 0.29537(9) 0.45198(15) 0.0483(4) Uani 1 1 d . . . . .
C7 C 0.5323(2) 0.29220(10) 0.56448(15) 0.0473(4) Uani 1 1 d . . . . .
C8 C 0.6190(3) 0.22779(11) 0.60027(18) 0.0602(5) Uani 1 1 d . . . . .
H8 H 0.615638 0.187263 0.552911 0.072 Uiso 1 1 calc R U . . .
C9 C 0.7086(3) 0.22377(14) 0.7043(2) 0.0745(7) Uani 1 1 d . . . . .
H9 H 0.766788 0.180681 0.727361 0.089 Uiso 1 1 calc R U . . .
C10 C 0.7134(3) 0.28289(16) 0.7751(2) 0.0819(7) Uani 1 1 d . . . . .
H10 H 0.774674 0.279963 0.846000 0.098 Uiso 1 1 calc R U . . .
C11 C 0.6274(3) 0.34656(14) 0.74103(18) 0.0759(7) Uani 1 1 d . . . . .
H11 H 0.630192 0.386556 0.789293 0.091 Uiso 1 1 calc R U . . .
C12 C 0.5373(3) 0.35155(11) 0.63617(16) 0.0592(5) Uani 1 1 d . . . . .
H12 H 0.479681 0.394869 0.613578 0.071 Uiso 1 1 calc R U . . .
C13 C 0.2615(3) 0.34937(13) 0.17316(16) 0.0640(5) Uani 1 1 d . . . . .
H13A H 0.243845 0.307568 0.122620 0.077 Uiso 1 1 calc R U . . .
H13B H 0.347911 0.379825 0.151934 0.077 Uiso 1 1 calc R U . . .
C14 C 0.1057(2) 0.39458(11) 0.16037(16) 0.0562(5) Uani 1 1 d . . . . .
C15 C 0.0024(3) 0.39399(12) 0.05994(18) 0.0646(6) Uani 1 1 d . . . . .
H15 H 0.025113 0.363455 0.003313 0.078 Uiso 1 1 calc R U . . .
C16 C -0.1366(3) 0.43928(14) 0.0432(2) 0.0760(7) Uani 1 1 d . . . . .
H16 H -0.205580 0.438790 -0.025199 0.091 Uiso 1 1 calc R U . . .
C17 C -0.1739(3) 0.48458(13) 0.1253(2) 0.0725(6) Uani 1 1 d . . . . .
C18 C -0.0732(3) 0.48266(14) 0.2251(2) 0.0783(7) Uani 1 1 d . . . . .
H18 H -0.098829 0.511499 0.282710 0.094 Uiso 1 1 calc R U . . .
C19 C 0.0655(3) 0.43912(14) 0.2430(2) 0.0738(6) Uani 1 1 d . . . . .
H19 H 0.133210 0.439719 0.311882 0.089 Uiso 1 1 calc R U . . .
C20 C -0.3205(4) 0.53609(19) 0.1046(3) 0.1114(11) Uani 1 1 d . . . . .
H20A H -0.357741 0.540927 0.026454 0.167 Uiso 1 1 calc R U . . .
H20B H -0.289504 0.584024 0.135699 0.167 Uiso 1 1 calc R U . . .
H20C H -0.407484 0.516036 0.138591 0.167 Uiso 1 1 calc R U . . .

loop_
_atom_site_aniso_label
_atom_site_aniso_U_11
_atom_site_aniso_U_22
_atom_site_aniso_U_33
_atom_site_aniso_U_23
_atom_site_aniso_U_13
_atom_site_aniso_U_12
O1 0.0488(7) 0.0538(8) 0.0711(9) -0.0050(6) -0.0013(6) -0.0044(6)
O2 0.0789(11) 0.0512(8) 0.0912(12) -0.0156(7) 0.0052(9) -0.0099(7)
O3 0.0797(10) 0.0611(9) 0.0717(9) 0.0197(7) 0.0028(8) -0.0029(8)
N1 0.0667(11) 0.0506(9) 0.0731(12) -0.0006(8) 0.0073(9) -0.0118(8)
N2 0.0681(11) 0.0589(10) 0.0746(12) -0.0110(9) 0.0045(9) -0.0139(9)
N3 0.0531(9) 0.0541(9) 0.0537(9) -0.0064(7) 0.0036(7) -0.0025(7)
C1 0.0687(17) 0.093(2) 0.180(3) 0.008(2) -0.0150(19) 0.0126(15)
C2 0.0584(13) 0.0767(16) 0.1049(19) -0.0034(14) -0.0158(13) -0.0078(12)
C3 0.0542(11) 0.0446(10) 0.0564(10) 0.0008(8) 0.0119(8) -0.0059(8)
C4 0.0545(10) 0.0450(9) 0.0508(10) 0.0025(8) 0.0115(8) 0.0015(8)
C5 0.0450(9) 0.0448(9) 0.0471(9) -0.0038(7) 0.0068(7) 0.0001(7)
C6 0.0479(10) 0.0405(9) 0.0572(11) -0.0009(7) 0.0111(8) 0.0001(7)
C7 0.0480(10) 0.0446(9) 0.0515(10) 0.0076(7) 0.0144(8) 0.0009(7)
C8 0.0647(12) 0.0497(11) 0.0696(13) 0.0096(9) 0.0211(10) 0.0086(9)
C9 0.0766(15) 0.0731(15) 0.0749(15) 0.0285(12) 0.0165(12) 0.0231(12)
C10 0.0835(17) 0.102(2) 0.0569(13) 0.0169(13) 0.0024(12) 0.0203(14)
C11 0.0921(17) 0.0822(16) 0.0512(12) -0.0034(10) 0.0059(11) 0.0156(13)
C12 0.0665(13) 0.0547(11) 0.0558(11) 0.0048(9) 0.0088(9) 0.0131(9)
C13 0.0667(13) 0.0747(14) 0.0474(10) -0.0103(9) 0.0012(9) 0.0052(11)
C14 0.0564(11) 0.0576(11) 0.0521(10) -0.0032(8) 0.0020(9) -0.0095(9)
C15 0.0740(14) 0.0604(12) 0.0547(11) 0.0025(9) -0.0026(10) -0.0129(10)
C16 0.0730(15) 0.0785(16) 0.0674(14) 0.0201(12) -0.0135(11) -0.0174(12)
C17 0.0643(14) 0.0623(13) 0.0903(17) 0.0192(12) 0.0118(12) -0.0045(11)
C18 0.0688(15) 0.0794(16) 0.0858(17) -0.0134(13) 0.0108(13) 0.0026(12)
C19 0.0609(13) 0.0871(16) 0.0687(13) -0.0174(12) -0.0016(10) 0.0043(12)
C20 0.0837(19) 0.112(2) 0.138(3) 0.041(2) 0.0169(19) 0.0194(17)

loop_
_atom_type_symbol
_atom_type_description
_atom_type_scat_dispersion_real
_atom_type_scat_dispersion_imag
_atom_type_scat_source
C C 0.0033 0.0016 'International Tables Vol C Tables 4.2.6.8 and 6.1.1.4'
H H 0.0000 0.0000 'International Tables Vol C Tables 4.2.6.8 and 6.1.1.4'
N N 0.0061 0.0033 'International Tables Vol C Tables 4.2.6.8 and 6.1.1.4'
O O 0.0106 0.0060 'International Tables Vol C Tables 4.2.6.8 and 6.1.1.4'

loop_
_geom_angle_atom_site_label_1
_geom_angle_atom_site_label_2
_geom_angle_atom_site_label_3
_geom_angle
_geom_angle_site_symmetry_1
_geom_angle_site_symmetry_3
_geom_angle_publ_flag
C3 O1 C2 115.19(16) . . ?
N2 N1 C6 108.87(16) . . ?
N1 N2 N3 108.13(16) . . ?
N2 N3 C5 110.43(16) . . ?
N2 N3 C13 118.41(17) . . ?
C5 N3 C13 130.98(17) . . ?
C2 C1 H1A 109.5 . . ?
C2 C1 H1B 109.5 . . ?
H1A C1 H1B 109.5 . . ?
C2 C1 H1C 109.5 . . ?
H1A C1 H1C 109.5 . . ?
H1B C1 H1C 109.5 . . ?
C1 C2 O1 109.9(2) . . ?
C1 C2 H2A 109.7 . . ?
O1 C2 H2A 109.7 . . ?
C1 C2 H2B 109.7 . . ?
O1 C2 H2B 109.7 . . ?
H2A C2 H2B 108.2 . . ?
O2 C3 O1 126.24(19) . . ?
O2 C3 C4 122.56(18) . . ?
O1 C3 C4 111.09(15) . . ?
O3 C4 C5 123.26(18) . . ?
O3 C4 C3 116.65(17) . . ?
C5 C4 C3 120.05(15) . . ?
N3 C5 C6 104.23(15) . . ?
N3 C5 C4 122.50(16) . . ?
C6 C5 C4 133.23(17) . . ?
N1 C6 C5 108.31(17) . . ?
N1 C6 C7 120.15(16) . . ?
C5 C6 C7 131.52(16) . . ?
C12 C7 C8 119.05(18) . . ?
C12 C7 C6 121.54(16) . . ?
C8 C7 C6 119.42(17) . . ?
C9 C8 C7 120.4(2) . . ?
C9 C8 H8 119.8 . . ?
C7 C8 H8 119.8 . . ?
C8 C9 C10 120.3(2) . . ?
C8 C9 H9 119.8 . . ?
C10 C9 H9 119.8 . . ?
C9 C10 C11 119.8(2) . . ?
C9 C10 H10 120.1 . . ?
C11 C10 H10 120.1 . . ?
C10 C11 C12 120.5(2) . . ?
C10 C11 H11 119.7 . . ?
C12 C11 H11 119.7 . . ?
C11 C12 C7 119.90(19) . . ?
C11 C12 H12 120.0 . . ?
C7 C12 H12 120.0 . . ?
N3 C13 C14 114.22(17) . . ?
N3 C13 H13A 108.7 . . ?
C14 C13 H13A 108.7 . . ?
N3 C13 H13B 108.7 . . ?
C14 C13 H13B 108.7 . . ?
H13A C13 H13B 107.6 . . ?
C15 C14 C19 118.3(2) . . ?
C15 C14 C13 118.46(19) . . ?
C19 C14 C13 123.13(18) . . ?
C14 C15 C16 119.8(2) . . ?
C14 C15 H15 120.1 . . ?
C16 C15 H15 120.1 . . ?
C17 C16 C15 121.5(2) . . ?
C17 C16 H16 119.3 . . ?
C15 C16 H16 119.3 . . ?
C18 C17 C16 117.9(2) . . ?
C18 C17 C20 121.0(3) . . ?
C16 C17 C20 121.0(3) . . ?
C17 C18 C19 121.5(2) . . ?
C17 C18 H18 119.2 . . ?
C19 C18 H18 119.2 . . ?
C18 C19 C14 120.9(2) . . ?
C18 C19 H19 119.5 . . ?
C14 C19 H19 119.5 . . ?
C17 C20 H20A 109.5 . . ?
C17 C20 H20B 109.5 . . ?
H20A C20 H20B 109.5 . . ?
C17 C20 H20C 109.5 . . ?
H20A C20 H20C 109.5 . . ?
H20B C20 H20C 109.5 . . ?

loop_
_geom_bond_atom_site_label_1
_geom_bond_atom_site_label_2
_geom_bond_distance
_geom_bond_site_symmetry_2
_geom_bond_publ_flag
O1 C3 1.314(2) . ?
O1 C2 1.452(3) . ?
O2 C3 1.192(2) . ?
O3 C4 1.212(2) . ?
N1 N2 1.313(3) . ?
N1 C6 1.352(2) . ?
N2 N3 1.332(2) . ?
N3 C5 1.361(2) . ?
N3 C13 1.465(3) . ?
C1 C2 1.415(4) . ?
C1 H1A 0.9600 . ?
C1 H1B 0.9600 . ?
C1 H1C 0.9600 . ?
C2 H2A 0.9700 . ?
C2 H2B 0.9700 . ?
C3 C4 1.525(3) . ?
C4 C5 1.461(3) . ?
C5 C6 1.382(2) . ?
C6 C7 1.467(3) . ?
C7 C12 1.380(3) . ?
C7 C8 1.393(3) . ?
C8 C9 1.364(3) . ?
C8 H8 0.9300 . ?
C9 C10 1.370(4) . ?
C9 H9 0.9300 . ?
C10 C11 1.375(3) . ?
C10 H10 0.9300 . ?
C11 C12 1.375(3) . ?
C11 H11 0.9300 . ?
C12 H12 0.9300 . ?
C13 C14 1.506(3) . ?
C13 H13A 0.9700 . ?
C13 H13B 0.9700 . ?
C14 C15 1.373(3) . ?
C14 C19 1.377(3) . ?
C15 C16 1.393(3) . ?
C15 H15 0.9300 . ?
C16 C17 1.372(4) . ?
C16 H16 0.9300 . ?
C17 C18 1.358(4) . ?
C17 C20 1.511(4) . ?
C18 C19 1.373(3) . ?
C18 H18 0.9300 . ?
C19 H19 0.9300 . ?
C20 H20A 0.9600 . ?
C20 H20B 0.9600 . ?
C20 H20C 0.9600 . ?

loop_
_geom_hbond_atom_site_label_D
_geom_hbond_atom_site_label_H
_geom_hbond_atom_site_label_A
_geom_hbond_distance_DH
_geom_hbond_distance_HA
_geom_hbond_distance_DA
_geom_hbond_angle_DHA
_geom_hbond_site_symmetry_A
_geom_hbond_publ_flag
C13 H13B O3 0.97 2.40 2.930(3) 113.6 . yes

loop_
_geom_torsion_atom_site_label_1
_geom_torsion_atom_site_label_2
_geom_torsion_atom_site_label_3
_geom_torsion_atom_site_label_4
_geom_torsion
_geom_torsion_site_symmetry_1
_geom_torsion_site_symmetry_2
_geom_torsion_site_symmetry_3
_geom_torsion_site_symmetry_4
_geom_torsion_publ_flag
C6 N1 N2 N3 -1.1(2) . . . . ?
N1 N2 N3 C5 1.3(2) . . . . ?
N1 N2 N3 C13 176.97(17) . . . . ?
C3 O1 C2 C1 177.5(2) . . . . ?
C2 O1 C3 O2 4.6(3) . . . . ?
C2 O1 C3 C4 -179.11(18) . . . . ?
O2 C3 C4 O3 44.1(3) . . . . ?
O1 C3 C4 O3 -132.29(18) . . . . ?
O2 C3 C4 C5 -137.7(2) . . . . ?
O1 C3 C4 C5 45.9(2) . . . . ?
N2 N3 C5 C6 -1.0(2) . . . . ?
C13 N3 C5 C6 -175.92(19) . . . . ?
N2 N3 C5 C4 177.24(16) . . . . ?
C13 N3 C5 C4 2.3(3) . . . . ?
O3 C4 C5 N3 17.2(3) . . . . ?
C3 C4 C5 N3 -160.86(17) . . . . ?
O3 C4 C5 C6 -165.2(2) . . . . ?
C3 C4 C5 C6 16.8(3) . . . . ?
N2 N1 C6 C5 0.5(2) . . . . ?
N2 N1 C6 C7 179.58(17) . . . . ?
N3 C5 C6 N1 0.3(2) . . . . ?
C4 C5 C6 N1 -177.64(19) . . . . ?
N3 C5 C6 C7 -178.65(18) . . . . ?
C4 C5 C6 C7 3.4(3) . . . . ?
N1 C6 C7 C12 -131.4(2) . . . . ?
C5 C6 C7 C12 47.5(3) . . . . ?
N1 C6 C7 C8 48.3(3) . . . . ?
C5 C6 C7 C8 -132.8(2) . . . . ?
C12 C7 C8 C9 -0.6(3) . . . . ?
C6 C7 C8 C9 179.64(19) . . . . ?
C7 C8 C9 C10 0.5(3) . . . . ?
C8 C9 C10 C11 0.0(4) . . . . ?
C9 C10 C11 C12 -0.4(4) . . . . ?
C10 C11 C12 C7 0.2(4) . . . . ?
C8 C7 C12 C11 0.3(3) . . . . ?
C6 C7 C12 C11 180.0(2) . . . . ?
N2 N3 C13 C14 90.0(2) . . . . ?
C5 N3 C13 C14 -95.4(2) . . . . ?
N3 C13 C14 C15 -149.65(19) . . . . ?
N3 C13 C14 C19 33.4(3) . . . . ?
C19 C14 C15 C16 1.7(3) . . . . ?
C13 C14 C15 C16 -175.5(2) . . . . ?
C14 C15 C16 C17 -0.4(3) . . . . ?
C15 C16 C17 C18 -1.7(3) . . . . ?
C15 C16 C17 C20 177.1(2) . . . . ?
C16 C17 C18 C19 2.5(4) . . . . ?
C20 C17 C18 C19 -176.3(3) . . . . ?
C17 C18 C19 C14 -1.3(4) . . . . ?
C15 C14 C19 C18 -0.9(4) . . . . ?
C13 C14 C19 C18 176.1(2) . . . . ?
